data_1574698
loop_
_publ_author_name
'Li, Kai'
'Li, Zhi-Gang'
'Gong, Yong-Ji'
'Chen, Yong-Qiang'
'Li, Wei'

_publ_section_title
;
 Luminescent 3D chiral hybrid metal-halide perovskites for piezoelectric
 energy harvesting and ultrasound detection.
;
_journal_issue 16
_journal_name_full 'Materials horizons'
_journal_page_first 6183
_journal_page_last 6188
_journal_paper_doi 10.1039/d5mh00550g
_journal_volume 12
_journal_year 2025
_chemical_absolute_configuration ad
_chemical_formula_sum 'C7 H16 I3 N2 Rb'
_chemical_formula_weight 594.39
_space_group_crystal_system trigonal
_space_group_IT_number 152
_space_group_name_Hall 'P 31 2"'
_space_group_name_H-M_alt 'P 31 2 1'
_atom_sites_solution_hydrogens geom
_audit_creation_method SHELXL-2016/6
_audit_update_record
;
2025-03-26 deposited with the CCDC.	2025-05-20 downloaded from the CCDC.
;
_cell_angle_alpha 90
_cell_angle_beta 90
_cell_angle_gamma 120
_cell_formula_units_Z 6
_cell_length_a 10.07490(10)
_cell_length_b 10.07490(10)
_cell_length_c 25.0784(4)
_cell_measurement_reflns_used 9524
_cell_measurement_temperature 100(2)
_cell_measurement_theta_max 27.2120
_cell_measurement_theta_min 2.2220
_cell_volume 2204.51(5)
_computing_structure_refinement 'SHELXL-2016/6 (Sheldrick, 2016)'
_computing_structure_solution 'SHELXT 2014/5 (Sheldrick, 2014)'
_diffrn_ambient_temperature 100(2)
_diffrn_measured_fraction_theta_full 1.000
_diffrn_measured_fraction_theta_max 0.994
_diffrn_measurement_device_type 'four-circle diffractometer'
_diffrn_radiation_type CuK\a
_diffrn_radiation_wavelength 1.54184
_diffrn_reflns_av_R_equivalents 0.0976
_diffrn_reflns_av_unetI/netI 0.0393
_diffrn_reflns_Laue_measured_fraction_full 1.000
_diffrn_reflns_Laue_measured_fraction_max 0.994
_diffrn_reflns_limit_h_max 11
_diffrn_reflns_limit_h_min -12
_diffrn_reflns_limit_k_max 12
_diffrn_reflns_limit_k_min -12
_diffrn_reflns_limit_l_max 31
_diffrn_reflns_limit_l_min -31
_diffrn_reflns_number 26994
_diffrn_reflns_point_group_measured_fraction_full 1.000
_diffrn_reflns_point_group_measured_fraction_max 0.991
_diffrn_reflns_theta_full 67.684
_diffrn_reflns_theta_max 76.805
_diffrn_reflns_theta_min 5.069
_exptl_absorpt_coefficient_mu 53.858
_exptl_crystal_colour colorless
_exptl_crystal_density_diffrn 2.686
_exptl_crystal_description block
_exptl_crystal_F_000 1608
_refine_diff_density_max 1.035
_refine_diff_density_min -1.727
_refine_diff_density_rms 0.327
_refine_ls_abs_structure_details
;
 Classical Flack method preferred over Parsons because s.u. lower.
;
_refine_ls_abs_structure_Flack 0.007(9)
_refine_ls_extinction_method none
_refine_ls_goodness_of_fit_ref 1.089
_refine_ls_hydrogen_treatment constr
_refine_ls_matrix_type full
_refine_ls_number_parameters 120
_refine_ls_number_reflns 3082
_refine_ls_number_restraints 6
_refine_ls_restrained_S_all 1.088
_refine_ls_R_factor_all 0.0312
_refine_ls_R_factor_gt 0.0310
_refine_ls_shift/su_max 0.001
_refine_ls_shift/su_mean 0.000
_refine_ls_structure_factor_coef Fsqd
_refine_ls_weighting_details 'w=1/[\s^2^(Fo^2^)+(0.0604P)^2^+1.7571P] where P=(Fo^2^+2Fc^2^)/3'
_refine_ls_weighting_scheme calc
_refine_ls_wR_factor_gt 0.0831
_refine_ls_wR_factor_ref 0.0833
_reflns_Friedel_coverage 0.705
_reflns_Friedel_fraction_full 1.000
_reflns_Friedel_fraction_max 0.985
_reflns_number_gt 3053
_reflns_number_total 3082
_reflns_threshold_expression 'I > 2\s(I)'
_cod_data_source_file d5mh00550g2.cif
_cod_data_source_block lk_auto
_cod_depositor_comments 'Adding full bibliography for 1574696--1574699.cif.'
_cod_original_cell_volume 2204.51(6)
_cod_database_code 1574698
_shelx_shelxl_version_number 2016/6
_shelx_space_group_comment
;
The symmetry employed for this shelxl refinement is uniquely defined
by the following loop, which should always be used as a source of
symmetry information in preference to the above space-group names.
They are only intended as comments.
;

loop_
_space_group_symop_operation_xyz
'x, y, z'
'-y, x-y, z+1/3'
'-x+y, -x, z+2/3'
'y, x, -z'
'x-y, -y, -z+2/3'
'-x, -x+y, -z+1/3'

loop_
_atom_site_label
_atom_site_type_symbol
_atom_site_fract_x
_atom_site_fract_y
_atom_site_fract_z
_atom_site_U_iso_or_equiv
_atom_site_adp_type
_atom_site_occupancy
_atom_site_site_symmetry_order
_atom_site_calc_flag
_atom_site_refinement_flags_posn
_atom_site_refinement_flags_adp
_atom_site_refinement_flags_occupancy
_atom_site_disorder_assembly
_atom_site_disorder_group
I1 I 0.00585(5) 0.16615(5) 0.41707(2) 0.01258(15) Uani 1 1 d . . . . .
I3 I 0.48728(5) 0.66259(5) 0.41188(2) 0.01357(16) Uani 1 1 d . . . . .
I2 I 0.22979(5) 0.57658(5) 0.57811(2) 0.01192(15) Uani 1 1 d . . . . .
Rb2 Rb 0.66944(9) 1.000000 0.333333 0.0113(2) Uani 1 2 d S T P . .
Rb1 Rb 0.34374(9) 0.34374(9) 0.500000 0.0108(2) Uani 1 2 d S T P . .
N2 N 0.1146(7) 0.5240(6) 0.3598(2) 0.0156(12) Uani 1 1 d . . . . .
H2A H 0.107358 0.536203 0.324124 0.019 Uiso 1 1 calc R U . . .
H2B H 0.092379 0.426161 0.366393 0.019 Uiso 1 1 calc R U . . .
H2C H 0.211604 0.590485 0.370975 0.019 Uiso 1 1 calc R U . . .
N1 N 0.0652(7) 0.7075(7) 0.4720(2) 0.0135(12) Uani 1 1 d . . . . .
H1 H 0.081949 0.706012 0.511286 0.016 Uiso 1 1 calc R U . . .
C3 C 0.0227(8) 0.7104(8) 0.3727(3) 0.0122(13) Uani 1 1 d . . . . .
H3 H 0.005483 0.711374 0.333494 0.015 Uiso 1 1 calc R U . . .
C7 C 0.1799(8) 0.8431(8) 0.3874(3) 0.0133(13) Uani 1 1 d . . . . .
H7A H 0.183136 0.941661 0.380986 0.016 Uiso 1 1 calc R U . . .
H7B H 0.259404 0.840469 0.364927 0.016 Uiso 1 1 calc R U . . .
C5 C 0.0210(9) 0.5522(8) 0.4493(3) 0.0173(15) Uani 1 1 d . . . . .
H5A H -0.076834 0.473310 0.465232 0.021 Uiso 1 1 calc R U . . .
H5B H 0.100903 0.525752 0.457820 0.021 Uiso 1 1 calc R U . . .
C4 C 0.0035(8) 0.5554(8) 0.3890(3) 0.0109(12) Uani 1 1 d . . . . .
H4 H -0.102674 0.473741 0.379331 0.013 Uiso 1 1 calc R U . . .
C6 C 0.2117(7) 0.8297(8) 0.4468(3) 0.0144(14) Uani 1 1 d . U . . .
H6A H 0.292727 0.801846 0.450070 0.017 Uiso 1 1 calc R U . . .
H6B H 0.247224 0.928997 0.464978 0.017 Uiso 1 1 calc R U . . .
C2 C -0.1015(8) 0.7249(9) 0.4034(3) 0.0154(14) Uani 1 1 d . . . . .
H2D H -0.107224 0.814566 0.390294 0.019 Uiso 1 1 calc R U . . .
H2E H -0.202614 0.631946 0.397886 0.019 Uiso 1 1 calc R U . . .
C1 C -0.0608(8) 0.7444(9) 0.4629(3) 0.0173(14) Uani 1 1 d . . . . .
H1A H -0.026111 0.851062 0.474097 0.021 Uiso 1 1 calc R U . . .
H1B H -0.152062 0.674737 0.484275 0.021 Uiso 1 1 calc R U . . .

loop_
_atom_site_aniso_label
_atom_site_aniso_U_11
_atom_site_aniso_U_22
_atom_site_aniso_U_33
_atom_site_aniso_U_23
_atom_site_aniso_U_13
_atom_site_aniso_U_12
I1 0.0096(2) 0.0096(2) 0.0167(3) -0.00015(13) -0.00195(16) 0.00347(16)
I3 0.0097(2) 0.0114(3) 0.0198(2) 0.00526(16) 0.00325(14) 0.00545(16)
I2 0.0113(2) 0.0097(2) 0.0154(2) -0.00201(13) -0.00040(14) 0.0057(2)
Rb2 0.0107(3) 0.0067(4) 0.0153(5) -0.0003(3) -0.00016(16) 0.0033(2)
Rb1 0.0087(3) 0.0087(3) 0.0152(5) 0.00064(16) -0.00064(16) 0.0045(3)
N2 0.016(3) 0.013(3) 0.022(3) -0.001(2) 0.001(2) 0.011(2)
N1 0.009(3) 0.009(3) 0.016(3) -0.001(2) -0.001(2) 0.000(2)
C3 0.015(3) 0.009(3) 0.017(3) -0.001(3) -0.002(3) 0.009(3)
C7 0.012(3) 0.008(3) 0.017(3) 0.002(3) 0.005(3) 0.002(3)
C5 0.022(4) 0.005(3) 0.023(4) 0.001(3) -0.003(3) 0.005(3)
C4 0.009(3) 0.006(3) 0.017(3) 0.000(3) -0.002(3) 0.003(2)
C6 0.003(3) 0.012(3) 0.022(3) -0.005(3) 0.000(3) -0.002(3)
C2 0.008(3) 0.020(3) 0.024(3) -0.003(3) -0.004(3) 0.011(3)
C1 0.009(3) 0.024(4) 0.021(3) -0.003(3) 0.006(3) 0.010(3)

loop_
_atom_type_symbol
_atom_type_description
_atom_type_scat_dispersion_real
_atom_type_scat_dispersion_imag
_atom_type_scat_source
C C 0.0181 0.0091 'International Tables Vol C Tables 4.2.6.8 and 6.1.1.4'
H H 0.0000 0.0000 'International Tables Vol C Tables 4.2.6.8 and 6.1.1.4'
I I -0.3257 6.8362 'International Tables Vol C Tables 4.2.6.8 and 6.1.1.4'
N N 0.0311 0.0180 'International Tables Vol C Tables 4.2.6.8 and 6.1.1.4'
Rb Rb -0.4688 1.6079 'International Tables Vol C Tables 4.2.6.8 and 6.1.1.4'

loop_
_geom_angle_atom_site_label_1
_geom_angle_atom_site_label_2
_geom_angle_atom_site_label_3
_geom_angle
_geom_angle_site_symmetry_1
_geom_angle_site_symmetry_3
_geom_angle_publ_flag
Rb1 I1 Rb2 178.247(17) . 1_445 ?
Rb2 I3 Rb1 173.32(2) . . ?
Rb2 I2 Rb1 158.99(2) 2_665 . ?
I3 Rb2 I3 175.62(3) 5_675 . ?
I3 Rb2 I1 92.137(14) 5_675 5_665 ?
I3 Rb2 I1 90.962(15) . 5_665 ?
I3 Rb2 I1 90.961(15) 5_675 1_665 ?
I3 Rb2 I1 92.138(14) . 1_665 ?
I1 Rb2 I1 89.99(2) 5_665 1_665 ?
I3 Rb2 I2 95.513(14) 5_675 3_564 ?
I3 Rb2 I2 81.957(12) . 3_564 ?
I1 Rb2 I2 80.264(11) 5_665 3_564 ?
I1 Rb2 I2 168.47(2) 1_665 3_564 ?
I3 Rb2 I2 81.957(12) 5_675 4_566 ?
I3 Rb2 I2 95.514(14) . 4_566 ?
I1 Rb2 I2 168.47(2) 5_665 4_566 ?
I1 Rb2 I2 80.265(11) 1_665 4_566 ?
I2 Rb2 I2 110.05(3) 3_564 4_566 ?
I3 Rb1 I3 98.17(3) . 4_556 ?
I3 Rb1 I1 86.932(9) . . ?
I3 Rb1 I1 174.87(2) 4_556 . ?
I3 Rb1 I1 174.87(2) . 4_556 ?
I3 Rb1 I1 86.931(9) 4_556 4_556 ?
I1 Rb1 I1 87.97(2) . 4_556 ?
I3 Rb1 I2 82.506(13) . . ?
I3 Rb1 I2 85.164(15) 4_556 . ?
I1 Rb1 I2 96.081(12) . . ?
I1 Rb1 I2 97.466(14) 4_556 . ?
I3 Rb1 I2 85.165(15) . 4_556 ?
I3 Rb1 I2 82.506(13) 4_556 4_556 ?
I1 Rb1 I2 97.466(14) . 4_556 ?
I1 Rb1 I2 96.081(12) 4_556 4_556 ?
I2 Rb1 I2 161.13(3) . 4_556 ?
C4 N2 H2A 109.5 . . ?
C4 N2 H2B 109.5 . . ?
H2A N2 H2B 109.5 . . ?
C4 N2 H2C 109.5 . . ?
H2A N2 H2C 109.5 . . ?
H2B N2 H2C 109.5 . . ?
C1 N1 C5 110.5(5) . . ?
C1 N1 C6 109.6(5) . . ?
C5 N1 C6 110.4(6) . . ?
C1 N1 H1 108.8 . . ?
C5 N1 H1 108.8 . . ?
C6 N1 H1 108.8 . . ?
C7 C3 C4 112.2(6) . . ?
C7 C3 C2 109.6(6) . . ?
C4 C3 C2 105.6(6) . . ?
C7 C3 H3 109.8 . . ?
C4 C3 H3 109.8 . . ?
C2 C3 H3 109.8 . . ?
C3 C7 C6 109.1(5) . . ?
C3 C7 H7A 109.9 . . ?
C6 C7 H7A 109.9 . . ?
C3 C7 H7B 109.9 . . ?
C6 C7 H7B 109.9 . . ?
H7A C7 H7B 108.3 . . ?
N1 C5 C4 109.3(5) . . ?
N1 C5 H5A 109.8 . . ?
C4 C5 H5A 109.8 . . ?
N1 C5 H5B 109.8 . . ?
C4 C5 H5B 109.8 . . ?
H5A C5 H5B 108.3 . . ?
N2 C4 C5 112.0(6) . . ?
N2 C4 C3 111.0(6) . . ?
C5 C4 C3 109.2(5) . . ?
N2 C4 H4 108.2 . . ?
C5 C4 H4 108.2 . . ?
C3 C4 H4 108.2 . . ?
N1 C6 C7 108.4(5) . . ?
N1 C6 H6A 110.0 . . ?
C7 C6 H6A 110.0 . . ?
N1 C6 H6B 110.0 . . ?
C7 C6 H6B 110.0 . . ?
H6A C6 H6B 108.4 . . ?
C1 C2 C3 108.7(5) . . ?
C1 C2 H2D 109.9 . . ?
C3 C2 H2D 109.9 . . ?
C1 C2 H2E 109.9 . . ?
C3 C2 H2E 109.9 . . ?
H2D C2 H2E 108.3 . . ?
N1 C1 C2 108.7(5) . . ?
N1 C1 H1A 110.0 . . ?
C2 C1 H1A 110.0 . . ?
N1 C1 H1B 110.0 . . ?
C2 C1 H1B 110.0 . . ?
H1A C1 H1B 108.3 . . ?

loop_
_geom_bond_atom_site_label_1
_geom_bond_atom_site_label_2
_geom_bond_distance
_geom_bond_site_symmetry_2
_geom_bond_publ_flag
I1 Rb1 3.6090(8) . ?
I1 Rb2 3.6092(8) 1_445 ?
I3 Rb2 3.5449(4) . ?
I3 Rb1 3.5564(7) . ?
I2 Rb2 3.6515(7) 2_665 ?
I2 Rb1 3.6539(4) . ?
N2 C4 1.499(8) . ?
N2 H2A 0.9100 . ?
N2 H2B 0.9100 . ?
N2 H2C 0.9100 . ?
N1 C1 1.508(9) . ?
N1 C5 1.508(9) . ?
N1 C6 1.510(8) . ?
N1 H1 1.0000 . ?
C3 C7 1.521(9) . ?
C3 C4 1.531(9) . ?
C3 C2 1.537(9) . ?
C3 H3 1.0000 . ?
C7 C6 1.544(10) . ?
C7 H7A 0.9900 . ?
C7 H7B 0.9900 . ?
C5 C4 1.523(10) . ?
C5 H5A 0.9900 . ?
C5 H5B 0.9900 . ?
C4 H4 1.0000 . ?
C6 H6A 0.9900 . ?
C6 H6B 0.9900 . ?
C2 C1 1.533(9) . ?
C2 H2D 0.9900 . ?
C2 H2E 0.9900 . ?
C1 H1A 0.9900 . ?
C1 H1B 0.9900 . ?

loop_
_geom_torsion_atom_site_label_1
_geom_torsion_atom_site_label_2
_geom_torsion_atom_site_label_3
_geom_torsion_atom_site_label_4
_geom_torsion
_geom_torsion_site_symmetry_1
_geom_torsion_site_symmetry_2
_geom_torsion_site_symmetry_3
_geom_torsion_site_symmetry_4
_geom_torsion_publ_flag
C4 C3 C7 C6 -51.5(7) . . . . ?
C2 C3 C7 C6 65.5(7) . . . . ?
C1 N1 C5 C4 63.7(8) . . . . ?
C6 N1 C5 C4 -57.7(8) . . . . ?
N1 C5 C4 N2 118.4(6) . . . . ?
N1 C5 C4 C3 -5.0(8) . . . . ?
C7 C3 C4 N2 -63.1(7) . . . . ?
C2 C3 C4 N2 177.5(5) . . . . ?
C7 C3 C4 C5 60.8(8) . . . . ?
C2 C3 C4 C5 -58.5(8) . . . . ?
C1 N1 C6 C7 -55.1(7) . . . . ?
C5 N1 C6 C7 66.8(7) . . . . ?
C3 C7 C6 N1 -10.4(7) . . . . ?
C7 C3 C2 C1 -52.0(7) . . . . ?
C4 C3 C2 C1 69.0(7) . . . . ?
C5 N1 C1 C2 -53.0(7) . . . . ?
C6 N1 C1 C2 68.9(7) . . . . ?
C3 C2 C1 N1 -12.5(8) . . . . ?
